data_1534164
loop_
_publ_author_name
'Arakcheeva, A.V.'
'Chapuis, G.'
'Grinevich, V.V.'
'Shamrai, V.F.'

_publ_section_title
;
 Structure type of hexagonal tantalum bronzes with variable composition K6
 Ta6+z O15 F6 (F,O)y: Ta-bronzes and Ta-compounds
;
_journal_name_full Kristallografiya
_journal_page_first 75
_journal_page_last 91
_journal_volume 49
_journal_year 2004
_chemical_formula_sum 'F7.1 K6 O15 Ta7.05'
_chemical_name_systematic 'K6 Ta7.05 O15 F7.1'
_space_group_IT_number 175
_symmetry_space_group_name_Hall '-P 6'
_symmetry_space_group_name_H-M 'P 6/m'
_cell_angle_alpha 90
_cell_angle_beta 90
_cell_angle_gamma 120
_cell_formula_units_Z 1
_cell_length_a 13.123
_cell_length_b 13.123
_cell_length_c 3.8622
_cell_volume 576.012
_citation_journal_id_ASTM KRISAJ
_cod_data_source_file Arakcheeva_KRISAJ_2004_513.cif
_cod_data_source_block F7.1K6O15Ta7.05
_cod_original_cell_volume 576.0121
_cod_database_code 1534164

loop_
_symmetry_equiv_pos_as_xyz
x,y,z
x-y,x,z
-y,x-y,z
-x,-y,z
-x+y,-x,z
y,-x+y,z
-x,-y,-z
-x+y,-x,-z
y,-x+y,-z
x,y,-z
x-y,x,-z
-y,x-y,-z

loop_
_atom_site_label
_atom_site_type_symbol
_atom_site_fract_x
_atom_site_fract_y
_atom_site_fract_z
_atom_site_occupancy
_atom_site_U_iso_or_equiv
F2 F-1 0.038 0.134 0.188 0.092 0.0
O1 O-2 0.4659 0.7774 0.5 1 0.0
K1 K+1 0.6566 0.9127 0 1 0.0
Ta3 Ta+4 0 0 0.127 0.025 0.0
Ta1 Ta+4 0.36996 0.84413 0.5 1 0.0
O2 O-2 0.5 0 0.5 1 0.0
F1 F-1 0.653 0.7412 0.5 1 0.0
O3 O-2 0.6465 0.1513 0 1 0.0
Ta4 Ta+4 0.121 0.046 0.5 0.025 0.0
Ta5 Ta+4 0.677 0.888 0.5 0.06 0.0
Ta2 Ta+4 0 0 0.5 0.487 0.0
